data_7028886
loop_
_publ_author_name
'Najafabadi, Bahareh Khalili'
'Corrigan, John F.'

_publ_section_title
;
 N-heterocyclic carbenes as effective ligands for the preparation of
 stabilized copper- and silver-t-butylthiolate clusters.
;
_journal_issue 5
_journal_name_full 'Dalton transactions (Cambridge, England : 2003)'
_journal_page_first 2104
_journal_page_last 2111
_journal_paper_doi 10.1039/c3dt52558a
_journal_volume 43
_journal_year 2014
_chemical_formula_moiety 'C38 H76 Cu4 N4 S4, 2(C H2 Cl2)'
_chemical_formula_sum 'C40 H80 Cl4 Cu4 N4 S4'
_chemical_formula_weight 1141.28
_chemical_name_systematic
; 
 ? 
;
_space_group_IT_number 14
_symmetry_cell_setting monoclinic
_symmetry_space_group_name_Hall '-P 2ybc'
_symmetry_space_group_name_H-M 'P 1 21/c 1'
_atom_sites_solution_hydrogens geom
_atom_sites_solution_primary direct
_atom_sites_solution_secondary difmap
_audit_creation_method SHELXL-97
_cell_angle_alpha 90.00
_cell_angle_beta 106.670(4)
_cell_angle_gamma 90.00
_cell_formula_units_Z 2
_cell_length_a 10.363(2)
_cell_length_b 23.568(6)
_cell_length_c 11.579(3)
_cell_measurement_reflns_used 2759
_cell_measurement_temperature 110(2)
_cell_measurement_theta_max 32.45
_cell_measurement_theta_min 3.23
_cell_volume 2709.1(11)
_computing_cell_refinement 'Bruker SAINT'
_computing_data_collection 'Bruker APEX2'
_computing_data_reduction 'Bruker SAINT'
_computing_publication_material cif2tables.py
_computing_structure_refinement 'SHELXL-97 (Sheldrick, 2008)'
_computing_structure_solution 'SHELXS-97 (Sheldrick, 2008)'
_diffrn_ambient_temperature 110(2)
_diffrn_measured_fraction_theta_full 0.998
_diffrn_measured_fraction_theta_max 0.998
_diffrn_measurement_device_type 'Bruker APEX-II CCD'
_diffrn_measurement_method '\f and \w scans'
_diffrn_radiation_monochromator graphite
_diffrn_radiation_source 'fine-focus sealed tube'
_diffrn_radiation_type MoK\a
_diffrn_radiation_wavelength 0.71073
_diffrn_reflns_av_R_equivalents 0.0381
_diffrn_reflns_av_sigmaI/netI 0.0233
_diffrn_reflns_limit_h_max 12
_diffrn_reflns_limit_h_min -15
_diffrn_reflns_limit_k_max 36
_diffrn_reflns_limit_k_min -33
_diffrn_reflns_limit_l_max 17
_diffrn_reflns_limit_l_min -17
_diffrn_reflns_number 126773
_diffrn_reflns_theta_full 33.20
_diffrn_reflns_theta_max 33.20
_diffrn_reflns_theta_min 2.90
_exptl_absorpt_coefficient_mu 1.930
_exptl_absorpt_correction_T_max 0.7465
_exptl_absorpt_correction_T_min 0.5941
_exptl_absorpt_correction_type multi-scan
_exptl_absorpt_process_details SAD-ABS
_exptl_crystal_colour colourless
_exptl_crystal_density_diffrn 1.399
_exptl_crystal_density_method 'not measured'
_exptl_crystal_description 'tetragonal prism'
_exptl_crystal_F_000 1192
_exptl_crystal_size_max 0.32
_exptl_crystal_size_mid 0.14
_exptl_crystal_size_min 0.10
_refine_diff_density_max 1.536
_refine_diff_density_min -0.567
_refine_diff_density_rms 0.073
_refine_ls_extinction_method none
_refine_ls_goodness_of_fit_ref 1.032
_refine_ls_hydrogen_treatment constr
_refine_ls_matrix_type full
_refine_ls_number_parameters 284
_refine_ls_number_reflns 10352
_refine_ls_number_restraints 0
_refine_ls_restrained_S_all 1.032
_refine_ls_R_factor_all 0.0401
_refine_ls_R_factor_gt 0.0288
_refine_ls_shift/su_max 0.002
_refine_ls_shift/su_mean 0.000
_refine_ls_structure_factor_coef Fsqd
_refine_ls_weighting_details 'calc w=1/[\s^2^(Fo^2^)+(0.0353P)^2^+1.1636P] where P=(Fo^2^+2Fc^2^)/3'
_refine_ls_weighting_scheme calc
_refine_ls_wR_factor_gt 0.0702
_refine_ls_wR_factor_ref 0.0744
_reflns_number_gt 8564
_reflns_number_total 10352
_reflns_threshold_expression >2sigma(I)
_cod_data_source_file c3dt52558a.txt
_cod_data_source_block 2
_cod_depositor_comments
;
The following automatic conversions were performed:

'_symmetry_cell_setting' value 'Monoclinic' changed to 'monoclinic'
according to
/usr/data/users/saulius/automatic-downloads/current/RSC/lib/dictionaries/cif_core.dic
dictionary named 'cif_core.dic' version 2.4.2 from 2011-04-26.

Automatic conversion script
Id: cif_fix_values 2281 2013-09-26 08:29:07Z andrius 
;
_cod_original_cell_volume 2709.0(12)
_cod_original_sg_symbol_H-M 'P2(1)/c  '
_cod_database_code 7028886

loop_
_symmetry_equiv_pos_as_xyz
'x, y, z'
'-x, y+1/2, -z+1/2'
'-x, -y, -z'
'x, -y-1/2, z-1/2'

loop_
_atom_site_label
_atom_site_type_symbol
_atom_site_fract_x
_atom_site_fract_y
_atom_site_fract_z
_atom_site_U_iso_or_equiv
_atom_site_adp_type
_atom_site_occupancy
_atom_site_symmetry_multiplicity
_atom_site_calc_flag
_atom_site_refinement_flags
_atom_site_disorder_assembly
_atom_site_disorder_group
Cu1 Cu 1.098521(16) 0.022221(7) -0.076183(15) 0.01824(4) Uani 1 1 d . . .
Cu2 Cu 0.961066(15) 0.094104(7) 0.072516(14) 0.01614(4) Uani 1 1 d . . .
S1 S 1.17682(3) 0.080537(14) 0.07045(3) 0.01702(6) Uani 1 1 d . . .
S2 S 0.96297(3) 0.034059(14) 0.22929(3) 0.01729(6) Uani 1 1 d . . .
N1 N 0.71932(10) 0.12963(4) -0.12197(10) 0.01522(19) Uani 1 1 d . . .
N2 N 0.78512(11) 0.19594(5) 0.00879(10) 0.0175(2) Uani 1 1 d . . .
C1 C 1.24746(13) 0.14130(6) 0.00672(13) 0.0220(3) Uani 1 1 d . . .
C2 C 1.37644(16) 0.12117(9) -0.01811(18) 0.0417(4) Uani 1 1 d . . .
H2A H 1.4203 0.1533 -0.0452 0.063 Uiso 1 1 calc R . .
H2B H 1.3548 0.0919 -0.0809 0.063 Uiso 1 1 calc R . .
H2C H 1.4372 0.1053 0.0558 0.063 Uiso 1 1 calc R . .
C3 C 1.2789(2) 0.18744(8) 0.10349(16) 0.0401(4) Uani 1 1 d . . .
H3A H 1.3143 0.2210 0.0730 0.060 Uiso 1 1 calc R . .
H3B H 1.3462 0.1733 0.1756 0.060 Uiso 1 1 calc R . .
H3C H 1.1964 0.1976 0.1239 0.060 Uiso 1 1 calc R . .
C4 C 1.14884(16) 0.16333(7) -0.10785(14) 0.0274(3) Uani 1 1 d . . .
H4A H 1.1874 0.1966 -0.1366 0.041 Uiso 1 1 calc R . .
H4B H 1.0645 0.1741 -0.0914 0.041 Uiso 1 1 calc R . .
H4C H 1.1309 0.1336 -0.1696 0.041 Uiso 1 1 calc R . .
C5 C 0.81448(13) 0.04199(6) 0.28744(13) 0.0207(2) Uani 1 1 d . . .
C6 C 0.68738(14) 0.05573(7) 0.18734(14) 0.0282(3) Uani 1 1 d . . .
H6A H 0.6120 0.0607 0.2217 0.042 Uiso 1 1 calc R . .
H6B H 0.6673 0.0246 0.1289 0.042 Uiso 1 1 calc R . .
H6C H 0.7008 0.0908 0.1469 0.042 Uiso 1 1 calc R . .
C7 C 0.84734(18) 0.09024(8) 0.37948(16) 0.0348(4) Uani 1 1 d . . .
H7A H 0.7727 0.0951 0.4148 0.052 Uiso 1 1 calc R . .
H7B H 0.8607 0.1255 0.3394 0.052 Uiso 1 1 calc R . .
H7C H 0.9298 0.0811 0.4433 0.052 Uiso 1 1 calc R . .
C8 C 0.79630(17) -0.01328(8) 0.35039(16) 0.0336(4) Uani 1 1 d . . .
H8A H 0.7223 -0.0089 0.3866 0.050 Uiso 1 1 calc R . .
H8B H 0.8796 -0.0221 0.4135 0.050 Uiso 1 1 calc R . .
H8C H 0.7754 -0.0442 0.2913 0.050 Uiso 1 1 calc R . .
C9 C 0.81722(12) 0.14288(5) -0.01952(11) 0.0156(2) Uani 1 1 d . . .
C10 C 0.62599(12) 0.17354(5) -0.15734(12) 0.0175(2) Uani 1 1 d . . .
C11 C 0.66716(13) 0.21542(6) -0.07470(12) 0.0186(2) Uani 1 1 d . . .
C12 C 0.72307(13) 0.07531(5) -0.18440(12) 0.0183(2) Uani 1 1 d . . .
H12A H 0.7964 0.0523 -0.1294 0.022 Uiso 1 1 calc R . .
C13 C 0.59377(14) 0.04132(6) -0.20305(15) 0.0261(3) Uani 1 1 d . . .
H13A H 0.5678 0.0409 -0.1281 0.039 Uiso 1 1 calc R . .
H13B H 0.6084 0.0023 -0.2258 0.039 Uiso 1 1 calc R . .
H13C H 0.5218 0.0588 -0.2672 0.039 Uiso 1 1 calc R . .
C14 C 0.76349(15) 0.08403(6) -0.29956(14) 0.0254(3) Uani 1 1 d . . .
H14A H 0.8465 0.1065 -0.2817 0.038 Uiso 1 1 calc R . .
H14B H 0.6914 0.1041 -0.3589 0.038 Uiso 1 1 calc R . .
H14C H 0.7786 0.0471 -0.3322 0.038 Uiso 1 1 calc R . .
C15 C 0.50534(14) 0.17251(6) -0.26573(13) 0.0235(3) Uani 1 1 d . . .
H15A H 0.4667 0.2107 -0.2806 0.035 Uiso 1 1 calc R . .
H15B H 0.4380 0.1463 -0.2515 0.035 Uiso 1 1 calc R . .
H15C H 0.5323 0.1598 -0.3361 0.035 Uiso 1 1 calc R . .
C16 C 0.60145(16) 0.27135(7) -0.06961(14) 0.0287(3) Uani 1 1 d . . .
H16A H 0.5296 0.2774 -0.1448 0.043 Uiso 1 1 calc R . .
H16B H 0.6685 0.3017 -0.0593 0.043 Uiso 1 1 calc R . .
H16C H 0.5631 0.2717 -0.0015 0.043 Uiso 1 1 calc R . .
C17 C 0.87366(14) 0.22587(6) 0.11361(12) 0.0221(3) Uani 1 1 d . . .
H17A H 0.9449 0.1982 0.1556 0.027 Uiso 1 1 calc R . .
C18 C 0.80007(18) 0.24309(7) 0.20392(14) 0.0322(3) Uani 1 1 d . . .
H18A H 0.7469 0.2110 0.2187 0.048 Uiso 1 1 calc R . .
H18B H 0.7401 0.2751 0.1717 0.048 Uiso 1 1 calc R . .
H18C H 0.8657 0.2544 0.2797 0.048 Uiso 1 1 calc R . .
C19 C 0.94578(16) 0.27538(7) 0.07496(14) 0.0287(3) Uani 1 1 d . . .
H19A H 0.9859 0.2627 0.0123 0.043 Uiso 1 1 calc R . .
H19B H 1.0168 0.2894 0.1446 0.043 Uiso 1 1 calc R . .
H19C H 0.8811 0.3059 0.0431 0.043 Uiso 1 1 calc R . .
C1S C 1.73707(17) -0.10038(7) 0.60712(15) 0.0317(3) Uani 0.47(2) 1 d P A 1
H1S1 H 1.7821 -0.0913 0.6927 0.038 Uiso 0.47(2) 1 calc PR A 1
H1S2 H 1.7719 -0.0742 0.5562 0.038 Uiso 0.47(2) 1 calc PR A 1
Cl1S Cl 1.5583(6) -0.0915(3) 0.5759(7) 0.0367(7) Uani 0.47(2) 1 d P A 1
Cl2S Cl 1.7735(6) -0.1740(2) 0.5755(6) 0.0480(7) Uani 0.47(2) 1 d P A 1
C2S C 1.73707(17) -0.10038(7) 0.60712(15) 0.0317(3) Uani 0.53(2) 1 d P A 2
H2S1 H 1.7913 -0.0703 0.5837 0.038 Uiso 0.53(2) 1 calc PR A 2
H2S2 H 1.7641 -0.1023 0.6963 0.038 Uiso 0.53(2) 1 calc PR A 2
Cl3S Cl 1.5681(6) -0.0822(3) 0.5556(5) 0.0412(7) Uani 0.53(2) 1 d P A 2
Cl4S Cl 1.7715(5) -0.1631(4) 0.5522(9) 0.0641(13) Uani 0.53(2) 1 d P A 2

loop_
_atom_site_aniso_label
_atom_site_aniso_U_11
_atom_site_aniso_U_22
_atom_site_aniso_U_33
_atom_site_aniso_U_23
_atom_site_aniso_U_13
_atom_site_aniso_U_12
Cu1 0.01736(7) 0.01736(8) 0.01902(8) 0.00075(6) 0.00366(6) -0.00024(5)
Cu2 0.01426(7) 0.01687(7) 0.01562(8) 0.00067(5) 0.00161(5) -0.00083(5)
S1 0.01590(13) 0.01852(14) 0.01655(14) 0.00217(11) 0.00454(11) 0.00040(10)
S2 0.01479(12) 0.01902(14) 0.01681(14) 0.00245(11) 0.00254(10) -0.00044(10)
N1 0.0151(4) 0.0150(4) 0.0152(5) 0.0007(4) 0.0038(4) 0.0002(3)
N2 0.0197(5) 0.0182(5) 0.0147(5) -0.0008(4) 0.0052(4) -0.0001(4)
C1 0.0194(5) 0.0245(6) 0.0208(6) 0.0035(5) 0.0038(5) -0.0061(5)
C2 0.0206(7) 0.0611(12) 0.0473(11) 0.0154(9) 0.0160(7) -0.0013(7)
C3 0.0547(11) 0.0306(8) 0.0291(8) -0.0024(7) 0.0025(8) -0.0212(8)
C4 0.0302(7) 0.0260(7) 0.0233(7) 0.0073(6) 0.0032(6) -0.0046(5)
C5 0.0188(5) 0.0241(6) 0.0200(6) 0.0032(5) 0.0069(5) 0.0000(5)
C6 0.0177(6) 0.0387(8) 0.0290(7) 0.0087(6) 0.0079(5) 0.0017(5)
C7 0.0359(8) 0.0388(9) 0.0326(9) -0.0091(7) 0.0146(7) -0.0004(7)
C8 0.0296(7) 0.0390(9) 0.0340(8) 0.0169(7) 0.0122(6) -0.0021(6)
C9 0.0158(5) 0.0171(5) 0.0142(5) 0.0013(4) 0.0047(4) -0.0016(4)
C10 0.0175(5) 0.0184(5) 0.0170(6) 0.0027(4) 0.0055(4) 0.0024(4)
C11 0.0216(6) 0.0192(6) 0.0162(6) 0.0016(5) 0.0073(5) 0.0030(4)
C12 0.0178(5) 0.0153(5) 0.0198(6) -0.0017(4) 0.0022(4) 0.0009(4)
C13 0.0209(6) 0.0197(6) 0.0343(8) -0.0021(6) 0.0026(5) -0.0028(5)
C14 0.0269(6) 0.0270(7) 0.0228(7) -0.0033(5) 0.0079(5) 0.0045(5)
C15 0.0209(6) 0.0258(7) 0.0203(6) 0.0019(5) 0.0004(5) 0.0059(5)
C16 0.0344(8) 0.0232(7) 0.0282(8) -0.0013(6) 0.0083(6) 0.0103(6)
C17 0.0273(6) 0.0215(6) 0.0166(6) -0.0034(5) 0.0049(5) -0.0013(5)
C18 0.0426(9) 0.0351(8) 0.0209(7) -0.0044(6) 0.0123(6) 0.0016(7)
C19 0.0322(7) 0.0259(7) 0.0269(7) -0.0033(6) 0.0067(6) -0.0080(6)
C1S 0.0323(8) 0.0387(9) 0.0213(7) -0.0020(6) 0.0029(6) -0.0119(6)
Cl1S 0.0297(8) 0.0385(13) 0.0377(18) -0.0118(10) 0.0028(9) -0.0042(7)
Cl2S 0.0489(13) 0.0402(12) 0.0572(15) -0.0080(9) 0.0188(14) 0.0067(8)
C2S 0.0323(8) 0.0387(9) 0.0213(7) -0.0020(6) 0.0029(6) -0.0119(6)
Cl3S 0.0366(9) 0.0489(17) 0.0345(12) -0.0110(10) 0.0043(7) -0.0021(10)
Cl4S 0.0442(10) 0.059(2) 0.074(2) -0.0265(18) -0.0057(12) 0.0145(13)

loop_
_atom_type_symbol
_atom_type_description
_atom_type_scat_dispersion_real
_atom_type_scat_dispersion_imag
_atom_type_scat_source
C C 0.0033 0.0016 'International Tables Vol C Tables 4.2.6.8 and 6.1.1.4'
H H 0.0000 0.0000 'International Tables Vol C Tables 4.2.6.8 and 6.1.1.4'
N N 0.0061 0.0033 'International Tables Vol C Tables 4.2.6.8 and 6.1.1.4'
S S 0.1246 0.1234 'International Tables Vol C Tables 4.2.6.8 and 6.1.1.4'
Cl Cl 0.1484 0.1585 'International Tables Vol C Tables 4.2.6.8 and 6.1.1.4'
Cu Cu 0.3201 1.2651 'International Tables Vol C Tables 4.2.6.8 and 6.1.1.4'

loop_
_geom_angle_atom_site_label_1
_geom_angle_atom_site_label_2
_geom_angle_atom_site_label_3
_geom_angle
_geom_angle_site_symmetry_1
_geom_angle_site_symmetry_3
S1 Cu1 S2 174.313(14) . 3_755
S1 Cu1 Cu2 130.136(16) . 3_755
S2 Cu1 Cu2 53.078(15) 3_755 3_755
S1 Cu1 Cu2 47.996(16) . .
S2 Cu1 Cu2 136.928(16) 3_755 .
Cu2 Cu1 Cu2 113.164(13) 3_755 .
C9 Cu2 S1 133.05(4) . .
C9 Cu2 S2 129.03(4) . .
S1 Cu2 S2 97.853(13) . .
C9 Cu2 Cu1 116.62(4) . 3_755
S1 Cu2 Cu1 94.828(12) . 3_755
S2 Cu2 Cu1 48.696(13) . 3_755
C9 Cu2 Cu1 115.42(4) . .
S1 Cu2 Cu1 44.950(10) . .
S2 Cu2 Cu1 101.81(2) . .
Cu1 Cu2 Cu1 66.834(13) 3_755 .
C1 S1 Cu1 106.35(5) . .
C1 S1 Cu2 113.48(5) . .
Cu1 S1 Cu2 87.054(15) . .
C5 S2 Cu1 106.23(5) . 3_755
C5 S2 Cu2 113.84(5) . .
Cu1 S2 Cu2 78.23(2) 3_755 .
C9 N1 C10 111.55(11) . .
C9 N1 C12 120.61(10) . .
C10 N1 C12 127.79(11) . .
C9 N2 C11 111.16(11) . .
C9 N2 C17 120.11(11) . .
C11 N2 C17 128.69(11) . .
C4 C1 C2 110.48(13) . .
C4 C1 C3 110.28(13) . .
C2 C1 C3 110.27(14) . .
C4 C1 S1 111.63(9) . .
C2 C1 S1 107.62(11) . .
C3 C1 S1 106.45(10) . .
C1 C2 H2A 109.5 . .
C1 C2 H2B 109.5 . .
H2A C2 H2B 109.5 . .
C1 C2 H2C 109.5 . .
H2A C2 H2C 109.5 . .
H2B C2 H2C 109.5 . .
C1 C3 H3A 109.5 . .
C1 C3 H3B 109.5 . .
H3A C3 H3B 109.5 . .
C1 C3 H3C 109.5 . .
H3A C3 H3C 109.5 . .
H3B C3 H3C 109.5 . .
C1 C4 H4A 109.5 . .
C1 C4 H4B 109.5 . .
H4A C4 H4B 109.5 . .
C1 C4 H4C 109.5 . .
H4A C4 H4C 109.5 . .
H4B C4 H4C 109.5 . .
C6 C5 C7 110.15(13) . .
C6 C5 C8 110.28(12) . .
C7 C5 C8 109.53(14) . .
C6 C5 S2 111.84(10) . .
C7 C5 S2 106.59(10) . .
C8 C5 S2 108.35(10) . .
C5 C6 H6A 109.5 . .
C5 C6 H6B 109.5 . .
H6A C6 H6B 109.5 . .
C5 C6 H6C 109.5 . .
H6A C6 H6C 109.5 . .
H6B C6 H6C 109.5 . .
C5 C7 H7A 109.5 . .
C5 C7 H7B 109.5 . .
H7A C7 H7B 109.5 . .
C5 C7 H7C 109.5 . .
H7A C7 H7C 109.5 . .
H7B C7 H7C 109.5 . .
C5 C8 H8A 109.5 . .
C5 C8 H8B 109.5 . .
H8A C8 H8B 109.5 . .
C5 C8 H8C 109.5 . .
H8A C8 H8C 109.5 . .
H8B C8 H8C 109.5 . .
N1 C9 N2 104.43(10) . .
N1 C9 Cu2 127.39(9) . .
N2 C9 Cu2 127.98(9) . .
C11 C10 N1 106.35(11) . .
C11 C10 C15 128.46(12) . .
N1 C10 C15 125.19(12) . .
C10 C11 N2 106.50(11) . .
C10 C11 C16 128.03(12) . .
N2 C11 C16 125.46(12) . .
N1 C12 C14 111.38(11) . .
N1 C12 C13 112.34(11) . .
C14 C12 C13 113.52(12) . .
N1 C12 H12A 106.3 . .
C14 C12 H12A 106.3 . .
C13 C12 H12A 106.3 . .
C12 C13 H13A 109.5 . .
C12 C13 H13B 109.5 . .
H13A C13 H13B 109.5 . .
C12 C13 H13C 109.5 . .
H13A C13 H13C 109.5 . .
H13B C13 H13C 109.5 . .
C12 C14 H14A 109.5 . .
C12 C14 H14B 109.5 . .
H14A C14 H14B 109.5 . .
C12 C14 H14C 109.5 . .
H14A C14 H14C 109.5 . .
H14B C14 H14C 109.5 . .
C10 C15 H15A 109.5 . .
C10 C15 H15B 109.5 . .
H15A C15 H15B 109.5 . .
C10 C15 H15C 109.5 . .
H15A C15 H15C 109.5 . .
H15B C15 H15C 109.5 . .
C11 C16 H16A 109.5 . .
C11 C16 H16B 109.5 . .
H16A C16 H16B 109.5 . .
C11 C16 H16C 109.5 . .
H16A C16 H16C 109.5 . .
H16B C16 H16C 109.5 . .
N2 C17 C18 112.25(12) . .
N2 C17 C19 111.54(12) . .
C18 C17 C19 112.62(13) . .
N2 C17 H17A 106.7 . .
C18 C17 H17A 106.7 . .
C19 C17 H17A 106.7 . .
C17 C18 H18A 109.5 . .
C17 C18 H18B 109.5 . .
H18A C18 H18B 109.5 . .
C17 C18 H18C 109.5 . .
H18A C18 H18C 109.5 . .
H18B C18 H18C 109.5 . .
C17 C19 H19A 109.5 . .
C17 C19 H19B 109.5 . .
H19A C19 H19B 109.5 . .
C17 C19 H19C 109.5 . .
H19A C19 H19C 109.5 . .
H19B C19 H19C 109.5 . .
Cl1S C1S Cl2S 109.2(3) . .
Cl1S C1S H1S1 109.8 . .
Cl2S C1S H1S1 109.8 . .
Cl1S C1S H1S2 109.8 . .
Cl2S C1S H1S2 109.8 . .
H1S1 C1S H1S2 108.3 . .

loop_
_geom_bond_atom_site_label_1
_geom_bond_atom_site_label_2
_geom_bond_distance
_geom_bond_site_symmetry_2
Cu1 S1 2.1539(5) .
Cu1 S2 2.1587(5) 3_755
Cu1 Cu2 2.8131(7) 3_755
Cu1 Cu2 3.0447(5) .
Cu2 C9 1.9410(13) .
Cu2 S1 2.2655(6) .
Cu2 S2 2.2973(6) .
Cu2 Cu1 2.8133(7) 3_755
S1 C1 1.8551(14) .
S2 C5 1.8575(14) .
S2 Cu1 2.1588(5) 3_755
N1 C9 1.3577(16) .
N1 C10 1.3953(16) .
N1 C12 1.4762(17) .
N2 C9 1.3581(17) .
N2 C11 1.4007(17) .
N2 C17 1.4743(17) .
C1 C4 1.515(2) .
C1 C2 1.521(2) .
C1 C3 1.528(2) .
C2 H2A 0.9800 .
C2 H2B 0.9800 .
C2 H2C 0.9800 .
C3 H3A 0.9800 .
C3 H3B 0.9800 .
C3 H3C 0.9800 .
C4 H4A 0.9800 .
C4 H4B 0.9800 .
C4 H4C 0.9800 .
C5 C6 1.519(2) .
C5 C7 1.529(2) .
C5 C8 1.531(2) .
C6 H6A 0.9800 .
C6 H6B 0.9800 .
C6 H6C 0.9800 .
C7 H7A 0.9800 .
C7 H7B 0.9800 .
C7 H7C 0.9800 .
C8 H8A 0.9800 .
C8 H8B 0.9800 .
C8 H8C 0.9800 .
C10 C11 1.3557(19) .
C10 C15 1.4961(18) .
C11 C16 1.4925(19) .
C12 C14 1.522(2) .
C12 C13 1.5224(19) .
C12 H12A 1.0000 .
C13 H13A 0.9800 .
C13 H13B 0.9800 .
C13 H13C 0.9800 .
C14 H14A 0.9800 .
C14 H14B 0.9800 .
C14 H14C 0.9800 .
C15 H15A 0.9800 .
C15 H15B 0.9800 .
C15 H15C 0.9800 .
C16 H16A 0.9800 .
C16 H16B 0.9800 .
C16 H16C 0.9800 .
C17 C18 1.516(2) .
C17 C19 1.521(2) .
C17 H17A 1.0000 .
C18 H18A 0.9800 .
C18 H18B 0.9800 .
C18 H18C 0.9800 .
C19 H19A 0.9800 .
C19 H19B 0.9800 .
C19 H19C 0.9800 .
C1S Cl1S 1.795(6) .
C1S Cl2S 1.834(6) .
C1S H1S1 0.9900 .
C1S H1S2 0.9900 .

loop_
_geom_torsion_atom_site_label_1
_geom_torsion_atom_site_label_2
_geom_torsion_atom_site_label_3
_geom_torsion_atom_site_label_4
_geom_torsion
_geom_torsion_site_symmetry_1
_geom_torsion_site_symmetry_4
S1 Cu1 Cu2 C9 126.42(4) . .
S2 Cu1 Cu2 C9 -49.59(4) 3_755 .
Cu2 Cu1 Cu2 C9 -109.65(4) 3_755 .
S2 Cu1 Cu2 S1 -176.01(2) 3_755 .
Cu2 Cu1 Cu2 S1 123.933(17) 3_755 .
S1 Cu1 Cu2 S2 -89.315(19) . .
S2 Cu1 Cu2 S2 94.68(2) 3_755 .
Cu2 Cu1 Cu2 S2 34.618(12) 3_755 .
S1 Cu1 Cu2 Cu1 -123.932(17) . 3_755
S2 Cu1 Cu2 Cu1 60.059(18) 3_755 3_755
Cu2 Cu1 Cu2 Cu1 0.0 3_755 3_755
S2 Cu1 S1 C1 37.71(16) 3_755 .
Cu2 Cu1 S1 C1 160.21(5) 3_755 .
Cu2 Cu1 S1 C1 -113.62(5) . .
S2 Cu1 S1 Cu2 151.33(14) 3_755 .
Cu2 Cu1 S1 Cu2 -86.165(15) 3_755 .
C9 Cu2 S1 C1 22.55(7) . .
S2 Cu2 S1 C1 -154.56(5) . .
Cu1 Cu2 S1 C1 156.51(5) 3_755 .
Cu1 Cu2 S1 C1 106.56(5) . .
C9 Cu2 S1 Cu1 -84.01(6) . .
S2 Cu2 S1 Cu1 98.88(2) . .
Cu1 Cu2 S1 Cu1 49.953(16) 3_755 .
C9 Cu2 S2 C5 -9.53(7) . .
S1 Cu2 S2 C5 167.75(5) . .
Cu1 Cu2 S2 C5 -102.71(5) 3_755 .
Cu1 Cu2 S2 C5 -146.76(5) . .
C9 Cu2 S2 Cu1 93.18(5) . 3_755
S1 Cu2 S2 Cu1 -89.537(15) . 3_755
Cu1 Cu2 S2 Cu1 -44.047(16) . 3_755
Cu1 S1 C1 C4 49.25(11) . .
Cu2 S1 C1 C4 -44.71(12) . .
Cu1 S1 C1 C2 -72.14(11) . .
Cu2 S1 C1 C2 -166.10(10) . .
Cu1 S1 C1 C3 169.64(10) . .
Cu2 S1 C1 C3 75.68(11) . .
Cu1 S2 C5 C6 -48.82(11) 3_755 .
Cu2 S2 C5 C6 35.22(12) . .
Cu1 S2 C5 C7 -169.27(9) 3_755 .
Cu2 S2 C5 C7 -85.22(11) . .
Cu1 S2 C5 C8 72.93(11) 3_755 .
Cu2 S2 C5 C8 156.98(9) . .
C10 N1 C9 N2 -0.50(13) . .
C12 N1 C9 N2 177.22(10) . .
C10 N1 C9 Cu2 174.71(9) . .
C12 N1 C9 Cu2 -7.57(17) . .
C11 N2 C9 N1 0.64(13) . .
C17 N2 C9 N1 -177.25(11) . .
C11 N2 C9 Cu2 -174.53(9) . .
C17 N2 C9 Cu2 7.58(17) . .
S1 Cu2 C9 N1 93.58(11) . .
S2 Cu2 C9 N1 -90.11(11) . .
Cu1 Cu2 C9 N1 -33.08(12) 3_755 .
Cu1 Cu2 C9 N1 42.50(12) . .
S1 Cu2 C9 N2 -92.31(11) . .
S2 Cu2 C9 N2 84.00(12) . .
Cu1 Cu2 C9 N2 141.04(10) 3_755 .
Cu1 Cu2 C9 N2 -143.38(10) . .
C9 N1 C10 C11 0.17(14) . .
C12 N1 C10 C11 -177.34(12) . .
C9 N1 C10 C15 -179.59(12) . .
C12 N1 C10 C15 2.9(2) . .
N1 C10 C11 N2 0.22(14) . .
C15 C10 C11 N2 179.98(13) . .
N1 C10 C11 C16 -178.91(13) . .
C15 C10 C11 C16 0.8(2) . .
C9 N2 C11 C10 -0.56(14) . .
C17 N2 C11 C10 177.11(12) . .
C9 N2 C11 C16 178.60(13) . .
C17 N2 C11 C16 -3.7(2) . .
C9 N1 C12 C14 -106.25(13) . .
C10 N1 C12 C14 71.06(16) . .
C9 N1 C12 C13 125.12(13) . .
C10 N1 C12 C13 -57.56(17) . .
C9 N2 C17 C18 -122.46(14) . .
C11 N2 C17 C18 60.06(18) . .
C9 N2 C17 C19 110.08(14) . .
C11 N2 C17 C19 -67.41(17) . .
